data_2312359
loop_
_publ_author_name
'Kitahara, Koichi'
'Takakura, Hiroyuki'
'Iwasaki, Yutaka'
'Kimura, Kaoru'

_publ_section_title
;
 Crystal structures of five compounds in the aluminium-ruthenium-silicon
 system.
;
_journal_coeditor_code WM5690
_journal_issue 'Pt 10'
_journal_name_full 'Acta crystallographica. Section E, Crystallographic communications'
_journal_page_first 946
_journal_page_last 951
_journal_paper_doi 10.1107/S2056989023008393
_journal_volume 79
_journal_year 2023
_chemical_formula_iupac '\\sim Ru9 (Al0.70 Si0.30)32'
_chemical_formula_moiety 'Al22.40 Ru9 Si9.60'
_chemical_formula_sum 'Al22.4 Ru9 Si9.6'
_chemical_formula_weight 1783.65
_chemical_name_systematic
;
Docosaaluminium nonaruthenium decasilicon
;
_space_group_crystal_system trigonal
_space_group_IT_number 148
_space_group_name_Hall '-R 3'
_space_group_name_H-M_alt 'R -3 :H'
_atom_sites_solution_primary dual
_audit_creation_method SHELXL-2019/3
_cell_angle_alpha 90
_cell_angle_beta 90
_cell_angle_gamma 120
_cell_formula_units_Z 3
_cell_length_a 10.4479(2)
_cell_length_b 10.4479(2)
_cell_length_c 19.6774(4)
_cell_measurement_reflns_used 10605
_cell_measurement_temperature 295.9(2)
_cell_measurement_theta_max 30.7050
_cell_measurement_theta_min 3.8570
_cell_volume 1860.19(6)
_computing_cell_refinement
;
CrysAlis PRO (Matsumoto <i>et al.</i>, 2021)
;
_computing_data_collection
;
CrysAlis PRO (Matsumoto <i>et al.</i>, 2021)
;
_computing_data_reduction
;
CrysAlis PRO (Matsumoto <i>et al.</i>, 2021)
;
_computing_molecular_graphics
;
<i>VESTA</i> (Momma & Izumi, 2011)
;
_computing_publication_material
;
publCIF (Westrip, 2010)
;
_computing_structure_refinement
;
SHELXL (Sheldrick, 2015b)
;
_computing_structure_solution
;
<i>SHELXT</i> (Sheldrick, 2015a)
;
_diffrn_ambient_temperature 295.9(2)
_diffrn_detector 'Hybrid Pixel Array Detector'
_diffrn_detector_area_resol_mean 10.0000
_diffrn_measured_fraction_theta_full 0.996
_diffrn_measured_fraction_theta_max 0.921
_diffrn_measurement_device 'four-circle diffractometer'
_diffrn_measurement_device_type 'XtaLAB Synergy R, HyPix'
_diffrn_measurement_method '\w scans'
_diffrn_radiation_monochromator mirror
_diffrn_radiation_probe x-ray
_diffrn_radiation_type 'Mo K\a'
_diffrn_radiation_wavelength 0.71073
_diffrn_reflns_av_R_equivalents 0.0267
_diffrn_reflns_av_unetI/netI 0.0142
_diffrn_reflns_limit_h_max 14
_diffrn_reflns_limit_h_min -14
_diffrn_reflns_limit_k_max 14
_diffrn_reflns_limit_k_min -14
_diffrn_reflns_limit_l_max 28
_diffrn_reflns_limit_l_min -27
_diffrn_reflns_number 14255
_diffrn_reflns_theta_full 25.242
_diffrn_reflns_theta_max 30.781
_diffrn_reflns_theta_min 3.901
_diffrn_source 'micro-focus sealed X-ray tube'
_exptl_absorpt_coefficient_mu 6.591
_exptl_absorpt_correction_T_max 0.879
_exptl_absorpt_correction_T_min 0.868
_exptl_absorpt_correction_type gaussian
_exptl_absorpt_process_details
;
(CrysAlisPro; Matsumoto <i>et al.</i>, 2021)
;
_exptl_crystal_colour 'metallic light silver'
_exptl_crystal_density_diffrn 4.777
_exptl_crystal_density_method 'not measured'
_exptl_crystal_description irregular
_exptl_crystal_F_000 2436.84
_exptl_crystal_size_max 0.031
_exptl_crystal_size_mid 0.029
_exptl_crystal_size_min 0.026
_refine_diff_density_max 0.447
_refine_diff_density_min -0.526
_refine_ls_extinction_coef 0.000262(16)
_refine_ls_extinction_expression Fc^*^=kFc[1+0.001xFc^2^\l^3^/sin(2\q)]^-1/4^
_refine_ls_extinction_method
;
SHELXL-2019/3 (Sheldrick, 2015b)
;
_refine_ls_goodness_of_fit_ref 1.080
_refine_ls_hydrogen_treatment undef
_refine_ls_matrix_type full
_refine_ls_number_parameters 66
_refine_ls_number_reflns 1193
_refine_ls_number_restraints 2
_refine_ls_restrained_S_all 1.079
_refine_ls_R_factor_all 0.0144
_refine_ls_R_factor_gt 0.0126
_refine_ls_shift/su_max 0.002
_refine_ls_shift/su_mean 0.000
_refine_ls_structure_factor_coef Fsqd
_refine_ls_weighting_details 'w=1/[\s^2^(Fo^2^)+(0.0111P)^2^+0.5812P] where P=(Fo^2^+2Fc^2^)/3'
_refine_ls_weighting_scheme calc
_refine_ls_wR_factor_gt 0.0232
_refine_ls_wR_factor_ref 0.0237
_reflns_number_gt 1127
_reflns_number_total 1193
_reflns_threshold_expression 'I > 2\s(I)'
_cod_data_source_file wm5690sup1.cif
_cod_data_source_block II
_cod_original_cell_volume 1860.17(7)
_cod_original_sg_symbol_H-M 'R -3'
_cod_original_formula_sum 'Al22.40 Ru9 Si9.60'
_cod_database_code 2312359
_shelx_space_group_comment
;
The symmetry employed for this shelxl refinement is uniquely defined
by the following loop, which should always be used as a source of
symmetry information in preference to the above space-group names.
They are only intended as comments.
;

loop_
_space_group_symop_operation_xyz
'x, y, z'
'-y, x-y, z'
'-x+y, -x, z'
'x+2/3, y+1/3, z+1/3'
'-y+2/3, x-y+1/3, z+1/3'
'-x+y+2/3, -x+1/3, z+1/3'
'x+1/3, y+2/3, z+2/3'
'-y+1/3, x-y+2/3, z+2/3'
'-x+y+1/3, -x+2/3, z+2/3'
'-x, -y, -z'
'y, -x+y, -z'
'x-y, x, -z'
'-x+2/3, -y+1/3, -z+1/3'
'y+2/3, -x+y+1/3, -z+1/3'
'x-y+2/3, x+1/3, -z+1/3'
'-x+1/3, -y+2/3, -z+2/3'
'y+1/3, -x+y+2/3, -z+2/3'
'x-y+1/3, x+2/3, -z+2/3'

loop_
_atom_site_type_symbol
_atom_site_label
_atom_site_fract_x
_atom_site_fract_y
_atom_site_fract_z
_atom_site_U_iso_or_equiv
_atom_site_adp_type
_atom_site_calc_flag
_atom_site_occupancy
_atom_site_disorder_assembly
_atom_site_disorder_group
Ru Ru1 0.000000 0.000000 0.500000 0.00463(7) Uani d 1 . .
Ru Ru2 0.000000 0.000000 0.28833(2) 0.00519(6) Uani d 1 . .
Ru Ru3 0.24368(2) 0.24916(2) 0.09171(2) 0.00467(5) Uani d 1 . .
Al Al4 0.000000 0.000000 0.12554(5) 0.01068(17) Uani d 1 . .
Si Si5 0.06845(5) 0.25394(5) 0.29541(2) 0.00880(9) Uani d 1 . .
Al Al6 0.22915(5) 0.16512(5) 0.21432(2) 0.0079(2) Uani d 0.58(4) . .
Si Si6 0.22915(5) 0.16512(5) 0.21432(2) 0.0079(2) Uani d 0.42(4) . .
Al Al7 0.00143(5) 0.21088(5) 0.03958(2) 0.0076(2) Uani d 0.82(4) . .
Si Si7 0.00143(5) 0.21088(5) 0.03958(2) 0.0076(2) Uani d 0.18(4) . .
Al Al8 0.16504(5) 0.12448(5) 0.39021(2) 0.00948(10) Uani d 1 . .
Al Al9 0.12627(6) 0.37148(6) 0.16275(2) 0.01084(11) Uani d 1 . .

loop_
_atom_site_aniso_label
_atom_site_aniso_U_11
_atom_site_aniso_U_22
_atom_site_aniso_U_33
_atom_site_aniso_U_12
_atom_site_aniso_U_13
_atom_site_aniso_U_23
Ru1 0.00464(9) 0.00464(9) 0.00459(13) 0.00232(5) 0.000 0.000
Ru2 0.00444(7) 0.00444(7) 0.00667(10) 0.00222(4) 0.000 0.000
Ru3 0.00486(7) 0.00394(7) 0.00529(7) 0.00224(5) 0.00054(4) 0.00006(4)
Al4 0.0066(2) 0.0066(2) 0.0189(4) 0.00329(12) 0.000 0.000
Si5 0.0109(2) 0.0054(2) 0.0101(2) 0.00405(18) -0.00401(16) -0.00003(16)
Al6 0.0076(3) 0.0096(3) 0.0073(3) 0.0048(2) 0.00127(16) 0.00249(17)
Si6 0.0076(3) 0.0096(3) 0.0073(3) 0.0048(2) 0.00127(16) 0.00249(17)
Al7 0.0059(3) 0.0102(3) 0.0061(3) 0.0036(2) 0.00001(16) -0.00019(17)
Si7 0.0059(3) 0.0102(3) 0.0061(3) 0.0036(2) 0.00001(16) -0.00019(17)
Al8 0.0074(2) 0.0088(2) 0.0076(2) 0.00063(19) -0.00180(18) -0.00055(17)
Al9 0.0098(2) 0.0097(2) 0.0121(2) 0.0042(2) 0.00506(18) -0.00117(19)

loop_
_atom_type_symbol
_atom_type_description
_atom_type_scat_dispersion_real
_atom_type_scat_dispersion_imag
_atom_type_scat_source
Al Al 0.0645 0.0514 'International Tables Vol C Tables 4.2.6.8 and 6.1.1.4'
Ru Ru -1.2594 0.8363 'International Tables Vol C Tables 4.2.6.8 and 6.1.1.4'
Si Si 0.0817 0.0704 'International Tables Vol C Tables 4.2.6.8 and 6.1.1.4'

loop_
_geom_angle_atom_site_label_1
_geom_angle_atom_site_label_2
_geom_angle_atom_site_label_3
_geom_angle_site_symmetry_1
_geom_angle_site_symmetry_3
_geom_angle
_geom_angle_publ_flag
Al8 Ru1 Al8 12_556 3 180.0 ?
Al8 Ru1 Al8 12_556 10_556 60.824(17) ?
Al8 Ru1 Al8 3 10_556 119.176(17) ?
Al8 Ru1 Al8 12_556 2 119.176(17) ?
Al8 Ru1 Al8 3 2 60.824(17) ?
Al8 Ru1 Al8 10_556 2 119.176(17) ?
Al8 Ru1 Al8 12_556 11_556 60.824(17) ?
Al8 Ru1 Al8 3 11_556 119.176(17) ?
Al8 Ru1 Al8 10_556 11_556 60.824(17) ?
Al8 Ru1 Al8 2 11_556 180.000(12) ?
Al8 Ru1 Al8 12_556 . 119.177(17) ?
Al8 Ru1 Al8 3 . 60.823(17) ?
Al8 Ru1 Al8 10_556 . 179.999(12) ?
Al8 Ru1 Al8 2 . 60.824(17) ?
Al8 Ru1 Al8 11_556 . 119.176(17) ?
Al8 Ru1 Al9 12_556 17_445 89.014(15) ?
Al8 Ru1 Al9 3 17_445 90.986(15) ?
Al8 Ru1 Al9 10_556 17_445 57.891(14) ?
Al8 Ru1 Al9 2 17_445 61.286(14) ?
Al8 Ru1 Al9 11_556 17_445 118.714(14) ?
Al8 Ru1 Al9 . 17_445 122.110(14) ?
Al8 Ru1 Al9 12_556 5 90.986(15) ?
Al8 Ru1 Al9 3 5 89.014(15) ?
Al8 Ru1 Al9 10_556 5 122.109(14) ?
Al8 Ru1 Al9 2 5 118.714(14) ?
Al8 Ru1 Al9 11_556 5 61.286(14) ?
Al8 Ru1 Al9 . 5 57.890(14) ?
Al9 Ru1 Al9 17_445 5 180.0 ?
Al8 Ru1 Al9 12_556 4_445 122.109(14) ?
Al8 Ru1 Al9 3 4_445 57.891(14) ?
Al8 Ru1 Al9 10_556 4_445 61.285(14) ?
Al8 Ru1 Al9 2 4_445 89.013(15) ?
Al8 Ru1 Al9 11_556 4_445 90.987(15) ?
Al8 Ru1 Al9 . 4_445 118.714(14) ?
Al9 Ru1 Al9 17_445 4_445 60.0770(10) ?
Al9 Ru1 Al9 5 4_445 119.9230(10) ?
Al8 Ru1 Al9 12_556 16 57.891(14) ?
Al8 Ru1 Al9 3 16 122.109(14) ?
Al8 Ru1 Al9 10_556 16 118.715(14) ?
Al8 Ru1 Al9 2 16 90.987(15) ?
Al8 Ru1 Al9 11_556 16 89.013(15) ?
Al8 Ru1 Al9 . 16 61.286(14) ?
Al9 Ru1 Al9 17_445 16 119.9230(10) ?
Al9 Ru1 Al9 5 16 60.0770(10) ?
Al9 Ru1 Al9 4_445 16 180.0 ?
Al8 Ru1 Al9 12_556 18_545 118.713(14) ?
Al8 Ru1 Al9 3 18_545 61.287(14) ?
Al8 Ru1 Al9 10_556 18_545 89.012(15) ?
Al8 Ru1 Al9 2 18_545 122.111(14) ?
Al8 Ru1 Al9 11_556 18_545 57.889(14) ?
Al8 Ru1 Al9 . 18_545 90.987(15) ?
Al9 Ru1 Al9 17_445 18_545 119.9210(10) ?
Al9 Ru1 Al9 5 18_545 60.0790(10) ?
Al9 Ru1 Al9 4_445 18_545 60.0790(10) ?
Al9 Ru1 Al9 16 18_545 119.9210(10) ?
Al8 Ru1 Al9 12_556 6_455 61.287(14) ?
Al8 Ru1 Al9 3 6_455 118.713(14) ?
Al8 Ru1 Al9 10_556 6_455 90.988(15) ?
Al8 Ru1 Al9 2 6_455 57.889(14) ?
Al8 Ru1 Al9 11_556 6_455 122.111(14) ?
Al8 Ru1 Al9 . 6_455 89.013(15) ?
Al9 Ru1 Al9 17_445 6_455 60.0790(10) ?
Al9 Ru1 Al9 5 6_455 119.9210(10) ?
Al9 Ru1 Al9 4_445 6_455 119.9210(10) ?
Al9 Ru1 Al9 16 6_455 60.0790(10) ?
Al9 Ru1 Al9 18_545 6_455 180.0 ?
Si5 Ru2 Si5 3 . 119.661(2) ?
Si5 Ru2 Si5 3 2 119.662(2) ?
Si5 Ru2 Si5 . 2 119.659(2) ?
Si5 Ru2 Al8 3 . 70.202(16) ?
Si5 Ru2 Al8 . . 68.549(15) ?
Si5 Ru2 Al8 2 . 124.453(17) ?
Si5 Ru2 Al8 3 3 68.549(15) ?
Si5 Ru2 Al8 . 3 124.452(17) ?
Si5 Ru2 Al8 2 3 70.202(16) ?
Al8 Ru2 Al8 . 3 64.153(18) ?
Si5 Ru2 Al8 3 2 124.453(17) ?
Si5 Ru2 Al8 . 2 70.202(16) ?
Si5 Ru2 Al8 2 2 68.548(15) ?
Al8 Ru2 Al8 . 2 64.153(18) ?
Al8 Ru2 Al8 3 2 64.152(18) ?
Si5 Ru2 Al6 3 3 68.158(15) ?
Si5 Ru2 Al6 . 3 149.111(17) ?
Si5 Ru2 Al6 2 3 67.213(15) ?
Al8 Ru2 Al6 . 3 135.530(15) ?
Al8 Ru2 Al6 3 3 86.437(15) ?
Al8 Ru2 Al6 2 3 132.991(15) ?
Si5 Ru2 Al6 3 2 149.112(17) ?
Si5 Ru2 Al6 . 2 67.211(15) ?
Si5 Ru2 Al6 2 2 68.157(15) ?
Al8 Ru2 Al6 . 2 132.990(15) ?
Al8 Ru2 Al6 3 2 135.529(15) ?
Al8 Ru2 Al6 2 2 86.436(15) ?
Al6 Ru2 Al6 3 2 91.441(15) ?
Si5 Ru2 Al6 3 . 67.213(15) ?
Si5 Ru2 Al6 . . 68.157(15) ?
Si5 Ru2 Al6 2 . 149.112(17) ?
Al8 Ru2 Al6 . . 86.435(15) ?
Al8 Ru2 Al6 3 . 132.991(15) ?
Al8 Ru2 Al6 2 . 135.529(15) ?
Al6 Ru2 Al6 3 . 91.442(15) ?
Al6 Ru2 Al6 2 . 91.441(15) ?
Si5 Ru3 Al8 15 9_554 65.551(15) ?
Si5 Ru3 Al6 15 . 120.406(15) ?
Al8 Ru3 Al6 9_554 . 124.414(16) ?
Si5 Ru3 Al7 15 . 122.217(15) ?
Al8 Ru3 Al7 9_554 . 73.932(16) ?
Al6 Ru3 Al7 . . 116.122(15) ?
Si5 Ru3 Al9 15 15 68.678(16) ?
Al8 Ru3 Al9 9_554 15 65.586(16) ?
Al6 Ru3 Al9 . 15 67.410(16) ?
Al7 Ru3 Al9 . 15 127.455(16) ?
Si5 Ru3 Al9 15 . 119.665(16) ?
Al8 Ru3 Al9 9_554 . 61.760(16) ?
Al6 Ru3 Al9 . . 72.324(16) ?
Al7 Ru3 Al9 . . 67.560(16) ?
Al9 Ru3 Al9 15 . 64.436(17) ?
Si5 Ru3 Al6 15 13 66.289(14) ?
Al8 Ru3 Al6 9_554 13 127.640(16) ?
Al6 Ru3 Al6 . 13 67.389(17) ?
Al7 Ru3 Al6 . 13 153.459(16) ?
Al9 Ru3 Al6 15 13 78.881(16) ?
Al9 Ru3 Al6 . 13 133.370(16) ?
Si5 Ru3 Al7 15 11 71.465(15) ?
Al8 Ru3 Al7 9_554 11 80.729(15) ?
Al6 Ru3 Al7 . 11 154.440(16) ?
Al7 Ru3 Al7 . 11 62.594(14) ?
Al9 Ru3 Al7 15 11 135.585(16) ?
Al9 Ru3 Al7 . 11 123.870(16) ?
Al6 Ru3 Al7 13 11 102.325(15) ?
Si5 Ru3 Al4 15 . 156.665(16) ?
Al8 Ru3 Al4 9_554 . 133.431(13) ?
Al6 Ru3 Al4 . . 64.05(2) ?
Al7 Ru3 Al4 . . 63.982(15) ?
Al9 Ru3 Al4 15 . 127.93(2) ?
Al9 Ru3 Al4 . . 83.669(15) ?
Al6 Ru3 Al4 13 . 98.593(12) ?
Al7 Ru3 Al4 11 . 96.13(2) ?
Si5 Ru3 Al7 15 3 93.941(15) ?
Al8 Ru3 Al7 9_554 3 141.416(15) ?
Al6 Ru3 Al7 . 3 94.038(15) ?
Al7 Ru3 Al7 . 3 93.18(2) ?
Al9 Ru3 Al7 15 3 139.245(16) ?
Al9 Ru3 Al7 . 3 146.275(16) ?
Al6 Ru3 Al7 13 3 60.377(15) ?
Al7 Ru3 Al7 11 3 61.353(14) ?
Al4 Ru3 Al7 . 3 62.748(15) ?
Ru3 Al4 Ru3 . 2 113.957(15) ?
Ru3 Al4 Ru3 . 3 113.956(15) ?
Ru3 Al4 Ru3 2 3 113.956(15) ?
Ru3 Al4 Al6 . 2 109.230(14) ?
Ru3 Al4 Al6 2 2 55.974(11) ?
Ru3 Al4 Al6 3 2 134.84(2) ?
Ru3 Al4 Al6 . 3 134.84(2) ?
Ru3 Al4 Al6 2 3 109.230(14) ?
Ru3 Al4 Al6 3 3 55.974(11) ?
Al6 Al4 Al6 2 3 84.26(3) ?
Ru3 Al4 Al6 . . 55.973(11) ?
Ru3 Al4 Al6 2 . 134.84(2) ?
Ru3 Al4 Al6 3 . 109.231(14) ?
Al6 Al4 Al6 2 . 84.26(3) ?
Al6 Al4 Al6 3 . 84.26(3) ?
Ru3 Al4 Al7 . . 56.440(13) ?
Ru3 Al4 Al7 2 . 58.708(14) ?
Ru3 Al4 Al7 3 . 127.88(3) ?
Al6 Al4 Al7 2 . 87.091(13) ?
Al6 Al4 Al7 3 . 167.862(14) ?
Al6 Al4 Al7 . . 103.356(14) ?
Ru3 Al4 Al7 . 2 127.88(3) ?
Ru3 Al4 Al7 2 2 56.439(13) ?
Ru3 Al4 Al7 3 2 58.708(14) ?
Al6 Al4 Al7 2 2 103.357(14) ?
Al6 Al4 Al7 3 2 87.091(13) ?
Al6 Al4 Al7 . 2 167.862(14) ?
Al7 Al4 Al7 . 2 86.64(2) ?
Ru3 Al4 Al7 . 3 58.708(14) ?
Ru3 Al4 Al7 2 3 127.88(3) ?
Ru3 Al4 Al7 3 3 56.439(13) ?
Al6 Al4 Al7 2 3 167.862(14) ?
Al6 Al4 Al7 3 3 103.357(14) ?
Al6 Al4 Al7 . 3 87.091(13) ?
Al7 Al4 Al7 . 3 86.64(2) ?
Al7 Al4 Al7 2 3 86.64(2) ?
Ru2 Si5 Si5 . 16 118.81(3) ?
Ru2 Si5 Ru3 . 14_455 119.762(18) ?
Si5 Si5 Ru3 16 14_455 120.64(3) ?
Ru2 Si5 Al8 . 16 167.65(2) ?
Si5 Si5 Al8 16 16 65.93(2) ?
Ru3 Si5 Al8 14_455 16 58.956(14) ?
Ru2 Si5 Al6 . 2 59.969(14) ?
Si5 Si5 Al6 16 2 177.02(3) ?
Ru3 Si5 Al6 14_455 2 60.159(14) ?
Al8 Si5 Al6 16 2 115.87(2) ?
Ru2 Si5 Al8 . . 58.394(14) ?
Si5 Si5 Al8 16 . 61.71(2) ?
Ru3 Si5 Al8 14_455 . 159.94(2) ?
Al8 Si5 Al8 16 . 127.637(19) ?
Al6 Si5 Al8 2 . 116.45(2) ?
Ru2 Si5 Al6 . . 59.434(14) ?
Si5 Si5 Al6 16 . 97.84(3) ?
Ru3 Si5 Al6 14_455 . 119.201(19) ?
Al8 Si5 Al6 16 . 109.51(2) ?
Al6 Si5 Al6 2 . 83.85(2) ?
Al8 Si5 Al6 . . 78.242(18) ?
Ru2 Si5 Al9 . . 108.102(19) ?
Si5 Si5 Al9 16 . 110.55(3) ?
Ru3 Si5 Al9 14_455 . 58.171(14) ?
Al8 Si5 Al9 16 . 60.157(17) ?
Al6 Si5 Al9 2 . 72.378(18) ?
Al8 Si5 Al9 . . 141.66(2) ?
Al6 Si5 Al9 . . 65.278(17) ?
Ru2 Si5 Al8 . 2 57.488(14) ?
Si5 Si5 Al8 16 2 99.22(3) ?
Ru3 Si5 Al8 14_455 2 103.669(19) ?
Al8 Si5 Al8 16 2 134.55(2) ?
Al6 Si5 Al8 2 2 77.825(18) ?
Al8 Si5 Al8 . 2 57.48(2) ?
Al6 Si5 Al8 . 2 115.13(2) ?
Al9 Si5 Al8 . 2 150.02(2) ?
Ru3 Al6 Ru2 . . 129.707(19) ?
Ru3 Al6 Ru3 . 13 112.612(17) ?
Ru2 Al6 Ru3 . 13 106.091(16) ?
Ru3 Al6 Al7 . 15 116.69(2) ?
Ru2 Al6 Al7 . 15 109.655(19) ?
Ru3 Al6 Al7 13 15 60.806(14) ?
Ru3 Al6 Si5 . 3 143.99(2) ?
Ru2 Al6 Si5 . 3 52.818(13) ?
Ru3 Al6 Si5 13 3 53.554(13) ?
Al7 Al6 Si5 15 3 86.919(19) ?
Ru3 Al6 Al4 . . 59.976(17) ?
Ru2 Al6 Al4 . . 73.471(19) ?
Ru3 Al6 Al4 13 . 119.885(18) ?
Al7 Al6 Al4 15 . 176.66(3) ?
Si5 Al6 Al4 3 . 96.03(2) ?
Ru3 Al6 Si5 . . 111.671(19) ?
Ru2 Al6 Si5 . . 52.410(13) ?
Ru3 Al6 Si5 13 . 133.10(2) ?
Al7 Al6 Si5 15 . 85.969(18) ?
Si5 Al6 Si5 3 . 95.90(2) ?
Al4 Al6 Si5 . . 95.257(19) ?
Ru3 Al6 Al9 . 15 56.713(13) ?
Ru2 Al6 Al9 . 15 144.13(2) ?
Ru3 Al6 Al9 13 15 99.795(18) ?
Al7 Al6 Al9 15 15 62.748(17) ?
Si5 Al6 Al9 3 15 148.12(2) ?
Al4 Al6 Al9 . 15 114.07(2) ?
Si5 Al6 Al9 . 15 91.741(19) ?
Ru3 Al6 Al6 . 13 57.391(15) ?
Ru2 Al6 Al6 . 13 145.22(3) ?
Ru3 Al6 Al6 13 13 55.221(15) ?
Al7 Al6 Al6 15 13 87.39(2) ?
Si5 Al6 Al6 3 13 100.23(2) ?
Al4 Al6 Al6 . 13 90.54(2) ?
Si5 Al6 Al6 . 13 162.19(3) ?
Al9 Al6 Al6 15 13 70.54(2) ?
Ru3 Al7 Ru3 . 12 117.649(18) ?
Ru3 Al7 Al6 . 14_455 116.63(2) ?
Ru3 Al7 Al6 12 14_455 119.15(2) ?
Ru3 Al7 Ru3 . 2 116.862(18) ?
Ru3 Al7 Ru3 12 2 114.346(17) ?
Al6 Al7 Ru3 14_455 2 58.818(14) ?
Ru3 Al7 Al7 . 12 134.381(13) ?
Ru3 Al7 Al7 12 12 57.944(19) ?
Al6 Al7 Al7 14_455 12 99.12(2) ?
Ru3 Al7 Al7 2 12 58.365(12) ?
Ru3 Al7 Al7 . 11 59.461(12) ?
Ru3 Al7 Al7 12 11 60.283(19) ?
Al6 Al7 Al7 14_455 11 168.67(2) ?
Ru3 Al7 Al7 2 11 132.432(13) ?
Al7 Al7 Al7 12 11 89.88(2) ?
Ru3 Al7 Al4 . . 59.578(10) ?
Ru3 Al7 Al4 12 . 135.92(2) ?
Al6 Al7 Al4 14_455 . 94.86(2) ?
Ru3 Al7 Al4 2 . 58.545(10) ?
Al7 Al7 Al4 12 . 91.721(15) ?
Al7 Al7 Al4 11 . 91.721(15) ?
Ru3 Al7 Al9 . . 56.394(14) ?
Ru3 Al7 Al9 12 . 142.61(2) ?
Al6 Al7 Al9 14_455 . 61.810(17) ?
Ru3 Al7 Al9 2 . 97.917(17) ?
Al7 Al7 Al9 12 . 156.03(3) ?
Al7 Al7 Al9 11 . 111.07(2) ?
Al4 Al7 Al9 . . 76.65(2) ?
Ru3 Al8 Ru2 5 . 143.54(2) ?
Ru3 Al8 Al9 5 5 60.306(15) ?
Ru2 Al8 Al9 . 5 145.45(2) ?
Ru3 Al8 Ru1 5 . 109.918(17) ?
Ru2 Al8 Ru1 . . 106.409(17) ?
Al9 Al8 Ru1 5 . 62.599(15) ?
Ru3 Al8 Si5 5 16 55.492(14) ?
Ru2 Al8 Si5 . 16 104.439(19) ?
Al9 Al8 Si5 5 16 109.63(2) ?
Ru1 Al8 Si5 . 16 117.12(2) ?
Ru3 Al8 Al8 5 3 149.08(3) ?
Ru2 Al8 Al8 . 3 57.924(9) ?
Al9 Al8 Al8 5 3 91.00(2) ?
Ru1 Al8 Al8 . 3 59.587(8) ?
Si5 Al8 Al8 16 3 155.06(3) ?
Ru3 Al8 Al8 5 2 143.73(3) ?
Ru2 Al8 Al8 . 2 57.925(9) ?
Al9 Al8 Al8 5 2 122.187(15) ?
Ru1 Al8 Al8 . 2 59.588(8) ?
Si5 Al8 Al8 16 2 96.24(3) ?
Al8 Al8 Al8 3 2 60.0 ?
Ru3 Al8 Al9 5 16 58.136(15) ?
Ru2 Al8 Al9 . 16 145.13(2) ?
Al9 Al8 Al9 5 16 61.411(12) ?
Ru1 Al8 Al9 . 16 60.799(14) ?
Si5 Al8 Al9 16 16 62.510(18) ?
Al8 Al8 Al9 3 16 120.386(14) ?
Al8 Al8 Al9 2 16 90.01(2) ?
Ru3 Al8 Si5 5 . 104.754(19) ?
Ru2 Al8 Si5 . . 53.057(13) ?
Al9 Al8 Si5 5 . 161.49(2) ?
Ru1 Al8 Si5 . . 118.64(2) ?
Si5 Al8 Si5 16 . 52.363(19) ?
Al8 Al8 Si5 3 . 105.493(16) ?
Al8 Al8 Si5 2 . 62.348(19) ?
Al9 Al8 Si5 16 . 102.09(2) ?
Ru3 Al8 Si5 5 3 111.11(2) ?
Ru2 Al8 Si5 . 3 52.311(13) ?
Al9 Al8 Si5 5 3 101.04(2) ?
Ru1 Al8 Si5 . 3 116.598(19) ?
Si5 Al8 Si5 16 3 125.72(2) ?
Al8 Al8 Si5 3 3 60.177(19) ?
Al8 Al8 Si5 2 3 103.902(16) ?
Al9 Al8 Si5 16 3 162.00(2) ?
Si5 Al8 Si5 . 3 94.55(2) ?
Ru3 Al9 Ru3 14_455 . 147.99(2) ?
Ru3 Al9 Al8 14_455 9_554 148.40(2) ?
Ru3 Al9 Al8 . 9_554 57.934(15) ?
Ru3 Al9 Ru1 14_455 7_554 105.884(17) ?
Ru3 Al9 Ru1 . 7_554 105.607(17) ?
Al8 Al9 Ru1 9_554 7_554 59.509(15) ?
Ru3 Al9 Al9 14_455 15 138.86(3) ?
Ru3 Al9 Al9 . 15 57.609(18) ?
Al8 Al9 Al9 9_554 15 61.789(18) ?
Ru1 Al9 Al9 7_554 15 59.9590(10) ?
Ru3 Al9 Al9 14_455 14_455 57.955(19) ?
Ru3 Al9 Al9 . 14_455 148.22(3) ?
Al8 Al9 Al9 9_554 14_455 91.89(2) ?
Ru1 Al9 Al9 7_554 14_455 60.0 ?
Al9 Al9 Al9 15 14_455 119.687(4) ?
Ru3 Al9 Al8 14_455 16 56.276(14) ?
Ru3 Al9 Al8 . 16 143.01(2) ?
Al8 Al9 Al8 9_554 16 117.42(3) ?
Ru1 Al9 Al8 7_554 16 57.913(14) ?
Al9 Al9 Al8 15 16 87.05(2) ?
Al9 Al9 Al8 14_455 16 56.799(18) ?
Ru3 Al9 Si5 14_455 . 53.152(13) ?
Ru3 Al9 Si5 . . 109.71(2) ?
Al8 Al9 Si5 9_554 . 154.89(3) ?
Ru1 Al9 Si5 7_554 . 109.909(19) ?
Al9 Al9 Si5 15 . 93.10(3) ?
Al9 Al9 Si5 14_455 . 102.00(3) ?
Al8 Al9 Si5 16 . 57.332(16) ?
Ru3 Al9 Al6 14_455 14_455 55.877(14) ?
Ru3 Al9 Al6 . 14_455 110.10(2) ?
Al8 Al9 Al6 9_554 14_455 105.54(2) ?
Ru1 Al9 Al6 7_554 14_455 121.90(2) ?
Al9 Al9 Al6 15 14_455 165.26(3) ?
Al9 Al9 Al6 14_455 14_455 65.56(2) ?
Al8 Al9 Al6 16 14_455 106.35(2) ?
Si5 Al9 Al6 . 14_455 99.26(2) ?
Ru3 Al9 Al7 14_455 . 108.93(2) ?
Ru3 Al9 Al7 . . 56.047(14) ?
Al8 Al9 Al7 9_554 . 67.695(18) ?
Ru1 Al9 Al7 7_554 . 123.68(2) ?
Al9 Al9 Al7 15 . 110.49(3) ?
Al9 Al9 Al7 14_455 . 105.97(3) ?
Al8 Al9 Al7 16 . 160.85(2) ?
Si5 Al9 Al7 . . 126.36(2) ?
Al6 Al9 Al7 14_455 . 55.443(16) ?

loop_
_geom_bond_atom_site_label_1
_geom_bond_atom_site_label_2
_geom_bond_site_symmetry_2
_geom_bond_distance
_geom_bond_publ_flag
Ru1 Al8 12_556 2.6625(5) ?
Ru1 Al8 3 2.6625(5) ?
Ru1 Al8 10_556 2.6625(5) ?
Ru1 Al8 2 2.6626(5) ?
Ru1 Al8 11_556 2.6626(5) ?
Ru1 Al8 . 2.6626(5) ?
Ru1 Al9 17_445 2.7432(5) ?
Ru1 Al9 5 2.7432(5) ?
Ru1 Al9 4_445 2.7432(5) ?
Ru1 Al9 16 2.7432(5) ?
Ru1 Al9 18_545 2.7433(5) ?
Ru1 Al9 6_455 2.7433(5) ?
Ru2 Si5 3 2.3817(4) ?
Ru2 Si5 . 2.3817(4) ?
Ru2 Si5 2 2.3817(4) ?
Ru2 Al8 . 2.5380(5) ?
Ru2 Al8 3 2.5380(5) ?
Ru2 Al8 2 2.5381(5) ?
Ru2 Al6 3 2.5880(5) ?
Ru2 Al6 2 2.5880(5) ?
Ru2 Al6 . 2.5881(5) ?
Ru3 Si5 15 2.4214(4) ?
Ru3 Al8 9_554 2.5175(5) ?
Ru3 Al6 . 2.5459(5) ?
Ru3 Al7 . 2.5702(5) ?
Ru3 Al9 15 2.5708(5) ?
Ru3 Al9 . 2.5806(5) ?
Ru3 Al6 13 2.6110(5) ?
Ru3 Al7 11 2.6119(5) ?
Ru3 Al4 . 2.6597(3) ?
Ru3 Al7 3 2.6643(5) ?
Al4 Al6 2 2.7622(7) ?
Al4 Al6 3 2.7622(7) ?
Al4 Al6 . 2.7622(7) ?
Al4 Al7 . 2.7718(7) ?
Al4 Al7 2 2.7718(7) ?
Al4 Al7 3 2.7718(7) ?
Si5 Si5 16 2.4056(9) ?
Si5 Al8 16 2.6749(6) ?
Si5 Al6 2 2.7560(6) ?
Si5 Al8 . 2.7736(6) ?
Si5 Al6 . 2.7899(6) ?
Si5 Al9 . 2.8188(7) ?
Si5 Al8 2 2.8319(7) ?
Al6 Al7 15 2.6531(6) ?
Al6 Al9 15 2.8394(7) ?
Al6 Al6 13 2.8614(9) ?
Al7 Al7 12 2.6922(6) ?
Al7 Al7 11 2.6922(6) ?
Al7 Al9 . 2.8639(7) ?
Al8 Al9 5 2.6172(7) ?
Al8 Al8 3 2.6956(8) ?
Al8 Al8 2 2.6957(8) ?
Al8 Al9 16 2.7562(7) ?
Al9 Al9 15 2.7465(5) ?
Al9 Al9 14_455 2.7465(5) ?

_cod_database_fobs_code 2312359
